data_4309388
loop_
_publ_author_name
'Gema Arribas'
'M. Carmen Barral'
'Rodrigo Gonz\'alez-Prieto'
'Reyes Jim\'enez-Aparicio'
'J. Luis Priego'
'M. Rosario Torres'
'Francisco A. Urbanos'

_publ_contact_author
;                                                                               
      Jimenez-Aparicio Reyes
      Departamento de Quimica Inorganica I
      Facultad de Ciencias Quimicas 
      Universidad Complutense de Madrid
      28040 Madrid (Spain)
;
_publ_contact_author_email qcmm@quim.ucm.es
_publ_contact_author_fax '+34 91 3944352'
_publ_contact_author_phone '+34 91 3944334'
_publ_section_title
;
Discrete and Monodimensional Heteropolynuclear Structures Formed by
Tetracarboxylatodiruthenium(II,III) and Perrhenato Fragments
;
_journal_name_full 'Inorganic Chemistry'
_journal_page_first 5770
_journal_page_last 5777
_journal_paper_doi 10.1021/ic050757x
_journal_volume 44
_journal_year 2005
_chemical_formula_sum 'C16 H28 O16 Re Ru2'
_chemical_formula_weight 864.72
_chemical_name_systematic
; 
 ? 
;
_space_group_IT_number 61
_symmetry_cell_setting orthorhombic
_symmetry_space_group_name_Hall '-P 2ac 2ab'
_symmetry_space_group_name_H-M 'P b c a'
_atom_sites_solution_hydrogens geom
_atom_sites_solution_primary direct
_atom_sites_solution_secondary difmap
_audit_creation_method SHELXL-97
_cell_angle_alpha 90.00
_cell_angle_beta 90.00
_cell_angle_gamma 90.00
_cell_formula_units_Z 8
_cell_length_a 8.3397(5)
_cell_length_b 18.6714(11)
_cell_length_c 33.578(2)
_cell_measurement_temperature 293(2)
_cell_volume 5228.6(5)
_computing_cell_refinement 'Bruker SMART'
_computing_data_collection 'Bruker SMART'
_computing_data_reduction 'Bruker SHELXTL'
_computing_molecular_graphics 'Bruker SHELXTL'
_computing_publication_material 'Bruker SHELXTL'
_computing_structure_refinement 'SHELXL-97 (Sheldrick, 1997)'
_computing_structure_solution 'SHELXS-97 (Sheldrick, 1990)'
_diffrn_ambient_temperature 293(2)
_diffrn_measured_fraction_theta_full 0.946
_diffrn_measured_fraction_theta_max 0.946
_diffrn_measurement_device_type 'CCD area detector'
_diffrn_measurement_method 'phi and omega scans'
_diffrn_radiation_monochromator graphite
_diffrn_radiation_source 'fine-focus sealed tube'
_diffrn_radiation_type MoK\a
_diffrn_radiation_wavelength 0.71073
_diffrn_reflns_av_R_equivalents 0.1491
_diffrn_reflns_av_sigmaI/netI 0.1156
_diffrn_reflns_limit_h_max 10
_diffrn_reflns_limit_h_min -11
_diffrn_reflns_limit_k_max 17
_diffrn_reflns_limit_k_min -25
_diffrn_reflns_limit_l_max 43
_diffrn_reflns_limit_l_min -41
_diffrn_reflns_number 31846
_diffrn_reflns_theta_full 28.92
_diffrn_reflns_theta_max 28.92
_diffrn_reflns_theta_min 1.21
_exptl_absorpt_coefficient_mu 5.830
_exptl_absorpt_correction_type none
_exptl_crystal_colour 'red dark'
_exptl_crystal_density_diffrn 2.197
_exptl_crystal_density_method 'not measured'
_exptl_crystal_description prismatic
_exptl_crystal_F_000 3320
_exptl_crystal_size_max 0.04
_exptl_crystal_size_mid 0.13
_exptl_crystal_size_min 0.31
_refine_diff_density_max 4.915
_refine_diff_density_min -2.006
_refine_diff_density_rms 0.334
_refine_ls_extinction_coef 0.00063(9)
_refine_ls_extinction_expression Fc^*^=kFc[1+0.001xFc^2^\l^3^/sin(2\q)]^-1/4^
_refine_ls_extinction_method SHELXL
_refine_ls_goodness_of_fit_ref 0.888
_refine_ls_hydrogen_treatment mixed
_refine_ls_matrix_type full
_refine_ls_number_parameters 291
_refine_ls_number_reflns 6526
_refine_ls_number_restraints 0
_refine_ls_restrained_S_all 0.888
_refine_ls_R_factor_all 0.1268
_refine_ls_R_factor_gt 0.0641
_refine_ls_shift/su_max 0.908
_refine_ls_shift/su_mean 0.055
_refine_ls_structure_factor_coef Fsqd
_refine_ls_weighting_details 'calc w=1/[\s^2^(Fo^2^)+(0.0987P)^2^+0.0000P] where P=(Fo^2^+2Fc^2^)/3'
_refine_ls_weighting_scheme calc
_refine_ls_wR_factor_gt 0.1604
_refine_ls_wR_factor_ref 0.1876
_reflns_number_gt 3137
_reflns_number_total 6526
_reflns_threshold_expression >2sigma(I)
_cod_data_source_file ic050757xsi20050512_114754_2.cif
_cod_data_source_block '[Ru2(mu-O2CCH2CH2OMe)4(ReO4)]n'
_cod_depositor_comments
;
The following automatic conversions were performed:
'_symmetry_cell_setting' value 'Orthorhombic' changed to 'orthorhombic'
according to '/home/saulius/struct/CIF-dictionaries/cif_core.dic'
dictionary named 'cif_core.dic' version 2.4.1 from 2010-06-29.

Automatic conversion script
Id: cif_fix_enum 1527 2010-12-29 10:47:43Z saulius 
;
_cod_database_code 4309388

loop_
_symmetry_equiv_pos_as_xyz
'x, y, z'
'-x+1/2, -y, z+1/2'
'-x, y+1/2, -z+1/2'
'x+1/2, -y+1/2, -z'
'-x, -y, -z'
'x-1/2, y, -z-1/2'
'x, -y-1/2, z-1/2'
'-x-1/2, y-1/2, z'

loop_
_atom_site_label
_atom_site_type_symbol
_atom_site_fract_x
_atom_site_fract_y
_atom_site_fract_z
_atom_site_U_iso_or_equiv
_atom_site_adp_type
_atom_site_occupancy
_atom_site_symmetry_multiplicity
_atom_site_calc_flag
_atom_site_refinement_flags
_atom_site_disorder_assembly
_atom_site_disorder_group
Re1 Re 0.30433(7) 1.06947(2) 0.141491(15) 0.0527(2) Uani 1 1 d . . .
Ru1 Ru 0.28955(10) 0.88132(4) 0.11251(2) 0.0301(2) Uani 1 1 d . . .
Ru2 Ru 0.20670(10) 0.76598(4) 0.11588(2) 0.0331(2) Uani 1 1 d . . .
O1 O 0.0735(9) 0.9087(3) 0.0891(2) 0.0390(17) Uani 1 1 d . . .
O2 O 0.5027(9) 0.8521(3) 0.1366(2) 0.0380(17) Uani 1 1 d . . .
O3 O 0.3792(8) 0.8635(3) 0.0575(2) 0.0393(17) Uani 1 1 d . . .
O4 O 0.2014(8) 0.8978(4) 0.1677(2) 0.0375(16) Uani 1 1 d . . .
O5 O 0.3660(9) 0.9974(4) 0.1127(2) 0.0450(18) Uani 1 1 d . . .
O7 O 0.0942(13) 1.0694(5) 0.1441(5) 0.138(6) Uani 1 1 d . . .
O8 O 0.3664(10) 1.1499(4) 0.1197(2) 0.054(2) Uani 1 1 d . . .
O9 O -0.0066(8) 0.7954(3) 0.0928(2) 0.0387(17) Uani 1 1 d . . .
O10 O 0.4216(9) 0.7380(3) 0.1392(2) 0.0435(19) Uani 1 1 d . . .
O11 O 0.2991(9) 0.7491(4) 0.0606(2) 0.0461(19) Uani 1 1 d . . .
O12 O 0.1164(9) 0.7850(4) 0.1708(2) 0.0432(18) Uani 1 1 d . . .
C1 C -0.0329(13) 0.8601(6) 0.0859(3) 0.039(2) Uani 1 1 d . . .
C2 C 0.5284(13) 0.7867(6) 0.1438(3) 0.043(3) Uani 1 1 d . . .
C3 C 0.3672(13) 0.8004(6) 0.0425(3) 0.044(3) Uani 1 1 d . . .
C4 C 0.1299(13) 0.8477(6) 0.1849(3) 0.042(3) Uani 1 1 d . . .
C5 C -0.1996(14) 0.8825(6) 0.0752(4) 0.055(3) Uani 1 1 d . . .
H5A H -0.2509 0.9001 0.0992 0.067 Uiso 1 1 calc R . .
H5B H -0.2577 0.8401 0.0669 0.067 Uiso 1 1 calc R . .
C6 C -0.221(2) 0.9384(7) 0.0433(4) 0.075(4) Uani 1 1 d . . .
H6A H -0.3317 0.9541 0.0419 0.089 Uiso 1 1 calc R . .
H6B H -0.1533 0.9797 0.0485 0.089 Uiso 1 1 calc R . .
C8 C 0.6930(14) 0.7656(6) 0.1578(4) 0.057(3) Uani 1 1 d . . .
H8A H 0.7390 0.8052 0.1725 0.069 Uiso 1 1 calc R . .
H8B H 0.7603 0.7572 0.1347 0.069 Uiso 1 1 calc R . .
C9 C 0.6958(15) 0.7006(7) 0.1834(4) 0.057(3) Uani 1 1 d . . .
H9A H 0.6345 0.6622 0.1712 0.068 Uiso 1 1 calc R . .
H9B H 0.8051 0.6842 0.1873 0.068 Uiso 1 1 calc R . .
C11 C 0.4429(16) 0.7851(7) 0.0037(3) 0.062(3) Uani 1 1 d . . .
H11A H 0.4140 0.7371 -0.0047 0.075 Uiso 1 1 calc R . .
H11B H 0.5585 0.7868 0.0066 0.075 Uiso 1 1 calc R . .
C12 C 0.3908(17) 0.8394(8) -0.0289(4) 0.072(4) Uani 1 1 d . . .
H12A H 0.3950 0.8880 -0.0188 0.086 Uiso 1 1 calc R . .
H12B H 0.4596 0.8358 -0.0521 0.086 Uiso 1 1 calc R . .
C14 C 0.0572(14) 0.8629(6) 0.2259(3) 0.051(3) Uani 1 1 d . . .
H14A H -0.0124 0.8237 0.2336 0.061 Uiso 1 1 calc R . .
H14B H 0.1420 0.8669 0.2455 0.061 Uiso 1 1 calc R . .
C15 C -0.0377(16) 0.9317(6) 0.2245(4) 0.061(3) Uani 1 1 d . . .
H15A H -0.0782 0.9433 0.2508 0.073 Uiso 1 1 calc R . .
H15B H 0.0299 0.9708 0.2156 0.073 Uiso 1 1 calc R . .
O16 O -0.1646(11) 0.9217(4) 0.1981(3) 0.065(2) Uani 1 1 d . . .
C16 C -0.2471(19) 0.9841(8) 0.1894(5) 0.088(5) Uani 1 1 d . . .
H16A H -0.2690 1.0096 0.2136 0.133 Uiso 1 1 calc R . .
H16B H -0.3463 0.9724 0.1764 0.133 Uiso 1 1 calc R . .
H16C H -0.1833 1.0135 0.1721 0.133 Uiso 1 1 calc R . .
O13 O -0.1763(14) 0.9052(7) 0.0087(4) 0.102(4) Uani 1 1 d . . .
C7 C -0.209(3) 0.9560(12) -0.0238(7) 0.151(9) Uiso 1 1 d . . .
H7A H -0.3214 0.9679 -0.0239 0.226 Uiso 1 1 calc R . .
H7B H -0.1812 0.9345 -0.0488 0.226 Uiso 1 1 calc R . .
H7C H -0.1473 0.9987 -0.0199 0.226 Uiso 1 1 calc R . .
C10 C 0.608(3) 0.6636(11) 0.2458(6) 0.141(8) Uiso 1 1 d . . .
H10A H 0.5313 0.6304 0.2351 0.211 Uiso 1 1 calc R . .
H10B H 0.5703 0.6810 0.2710 0.211 Uiso 1 1 calc R . .
H10C H 0.7089 0.6397 0.2494 0.211 Uiso 1 1 calc R . .
C13 C 0.173(2) 0.8626(12) -0.0684(7) 0.132(8) Uiso 1 1 d . . .
H13A H 0.2420 0.9034 -0.0710 0.199 Uiso 1 1 calc R . .
H13B H 0.0662 0.8784 -0.0622 0.199 Uiso 1 1 calc R . .
H13C H 0.1713 0.8365 -0.0931 0.199 Uiso 1 1 calc R . .
O14 O 0.6272(14) 0.7209(6) 0.2196(4) 0.096(3) Uiso 1 1 d . . .
O15 O 0.2278(13) 0.8194(6) -0.0388(4) 0.096(4) Uiso 1 1 d . . .
O6 O 0.3830(19) 1.0583(8) 0.1870(5) 0.142(5) Uiso 1 1 d . . .

loop_
_atom_site_aniso_label
_atom_site_aniso_U_11
_atom_site_aniso_U_22
_atom_site_aniso_U_33
_atom_site_aniso_U_23
_atom_site_aniso_U_13
_atom_site_aniso_U_12
Re1 0.0834(4) 0.0257(3) 0.0489(3) 0.0003(2) 0.0103(3) 0.0086(2)
Ru1 0.0372(5) 0.0188(4) 0.0344(4) -0.0015(3) 0.0005(4) -0.0025(3)
Ru2 0.0367(5) 0.0195(4) 0.0430(5) -0.0006(3) -0.0038(4) -0.0027(3)
O1 0.046(4) 0.028(3) 0.043(4) 0.010(3) -0.010(4) 0.008(3)
O2 0.048(4) 0.022(3) 0.044(4) 0.002(3) -0.004(3) -0.001(3)
O3 0.046(4) 0.031(4) 0.041(4) -0.004(3) 0.006(4) -0.001(3)
O4 0.039(4) 0.034(4) 0.040(4) -0.003(3) 0.008(3) -0.009(3)
O5 0.050(5) 0.028(4) 0.057(5) 0.000(3) 0.011(4) -0.010(3)
O7 0.066(7) 0.059(7) 0.29(2) 0.017(8) 0.089(9) 0.007(5)
O8 0.055(5) 0.031(4) 0.078(6) 0.003(4) 0.013(4) -0.002(4)
O9 0.037(4) 0.033(4) 0.045(4) 0.002(3) -0.006(3) 0.000(3)
O10 0.045(4) 0.028(4) 0.058(5) 0.011(3) -0.009(4) 0.001(3)
O11 0.051(5) 0.035(4) 0.053(5) -0.016(4) -0.001(4) 0.000(4)
O12 0.047(5) 0.037(4) 0.045(4) 0.005(3) -0.002(4) -0.009(3)
C1 0.036(6) 0.047(6) 0.034(6) -0.003(5) 0.004(5) 0.005(5)
C2 0.041(6) 0.037(6) 0.050(7) 0.000(5) -0.005(5) 0.003(5)
C3 0.038(6) 0.046(7) 0.048(7) -0.010(5) 0.007(5) 0.006(5)
C4 0.047(7) 0.036(6) 0.042(6) 0.002(5) -0.003(5) 0.001(5)
C5 0.045(7) 0.051(7) 0.070(9) 0.013(6) -0.004(7) 0.004(6)
C6 0.099(12) 0.061(9) 0.064(10) 0.006(7) -0.013(9) 0.012(8)
C8 0.047(7) 0.053(7) 0.072(9) 0.010(6) -0.016(7) 0.002(6)
C9 0.060(8) 0.058(8) 0.052(8) 0.001(6) -0.003(7) 0.014(6)
C11 0.060(8) 0.082(9) 0.044(7) -0.016(7) 0.013(6) 0.011(7)
C12 0.080(10) 0.089(10) 0.047(8) -0.012(7) 0.022(7) -0.024(8)
C14 0.055(8) 0.061(8) 0.038(6) -0.003(6) 0.004(6) -0.015(6)
C15 0.065(8) 0.053(8) 0.065(9) -0.017(7) 0.011(7) -0.014(7)
O16 0.062(6) 0.051(5) 0.081(7) -0.007(5) -0.002(5) -0.005(4)
C16 0.071(10) 0.060(9) 0.135(15) 0.004(10) 0.019(10) 0.021(8)
O13 0.112(10) 0.118(9) 0.076(8) 0.031(7) 0.002(7) 0.016(7)

loop_
_atom_type_symbol
_atom_type_description
_atom_type_scat_dispersion_real
_atom_type_scat_dispersion_imag
_atom_type_scat_source
C C 0.0033 0.0016 'International Tables Vol C Tables 4.2.6.8 and 6.1.1.4'
H H 0.0000 0.0000 'International Tables Vol C Tables 4.2.6.8 and 6.1.1.4'
O O 0.0106 0.0060 'International Tables Vol C Tables 4.2.6.8 and 6.1.1.4'
Ru Ru -1.2594 0.8363 'International Tables Vol C Tables 4.2.6.8 and 6.1.1.4'
Re Re -1.0185 7.2310 'International Tables Vol C Tables 4.2.6.8 and 6.1.1.4'

loop_
_geom_angle_atom_site_label_1
_geom_angle_atom_site_label_2
_geom_angle_atom_site_label_3
_geom_angle
_geom_angle_site_symmetry_1
_geom_angle_site_symmetry_3
_geom_angle_publ_flag
O6 Re1 O5 107.3(6) . . ?
O6 Re1 O8 111.8(6) . . ?
O5 Re1 O8 110.2(4) . . ?
O6 Re1 O7 110.2(7) . . ?
O5 Re1 O7 108.8(5) . . ?
O8 Re1 O7 108.5(4) . . ?
O3 Ru1 O4 179.2(3) . . ?
O3 Ru1 O2 89.8(3) . . ?
O4 Ru1 O2 89.6(3) . . ?
O3 Ru1 O1 90.9(3) . . ?
O4 Ru1 O1 89.7(3) . . ?
O2 Ru1 O1 178.7(3) . . ?
O3 Ru1 Ru2 90.12(19) . . ?
O4 Ru1 Ru2 89.29(19) . . ?
O2 Ru1 Ru2 89.54(17) . . ?
O1 Ru1 Ru2 89.34(19) . . ?
O3 Ru1 O5 93.2(3) . . ?
O4 Ru1 O5 87.4(3) . . ?
O2 Ru1 O5 90.5(3) . . ?
O1 Ru1 O5 90.5(3) . . ?
Ru2 Ru1 O5 176.67(19) . . ?
O10 Ru2 O12 91.3(3) . . ?
O10 Ru2 O9 179.1(3) . . ?
O12 Ru2 O9 88.5(3) . . ?
O10 Ru2 O11 88.7(3) . . ?
O12 Ru2 O11 178.8(3) . . ?
O9 Ru2 O11 91.5(3) . . ?
O10 Ru2 O8 88.3(3) . 8_655 ?
O12 Ru2 O8 90.9(3) . 8_655 ?
O9 Ru2 O8 92.6(3) . 8_655 ?
O11 Ru2 O8 90.3(3) . 8_655 ?
O10 Ru2 Ru1 89.68(19) . . ?
O12 Ru2 Ru1 89.55(19) . . ?
O9 Ru2 Ru1 89.47(19) . . ?
O11 Ru2 Ru1 89.2(2) . . ?
O8 Ru2 Ru1 177.9(2) 8_655 . ?
C1 O1 Ru1 118.1(6) . . ?
C2 O2 Ru1 119.0(7) . . ?
C3 O3 Ru1 118.7(7) . . ?
C4 O4 Ru1 118.9(7) . . ?
Re1 O5 Ru1 131.4(4) . . ?
Re1 O8 Ru2 140.3(4) . 8_665 ?
C1 O9 Ru2 119.3(7) . . ?
C2 O10 Ru2 118.6(6) . . ?
C3 O11 Ru2 119.3(7) . . ?
C4 O12 Ru2 118.0(7) . . ?
O9 C1 O1 123.5(10) . . ?
O9 C1 C5 118.6(10) . . ?
O1 C1 C5 117.9(10) . . ?
O2 C2 O10 123.0(10) . . ?
O2 C2 C8 117.9(10) . . ?
O10 C2 C8 119.1(9) . . ?
O11 C3 O3 122.7(10) . . ?
O11 C3 C11 117.9(10) . . ?
O3 C3 C11 119.3(11) . . ?
O12 C4 O4 124.2(10) . . ?
O12 C4 C14 118.2(10) . . ?
O4 C4 C14 117.7(9) . . ?
C1 C5 C6 118.3(11) . . ?
C1 C5 H5A 107.8 . . ?
C6 C5 H5A 107.7 . . ?
C1 C5 H5B 107.7 . . ?
C6 C5 H5B 107.7 . . ?
H5A C5 H5B 107.1 . . ?
O13 C6 C5 104.9(11) . . ?
O13 C6 H6A 110.9 . . ?
C5 C6 H6A 110.8 . . ?
O13 C6 H6B 110.6 . . ?
C5 C6 H6B 110.7 . . ?
H6A C6 H6B 108.9 . . ?
C2 C8 C9 114.2(10) . . ?
C2 C8 H8A 108.7 . . ?
C9 C8 H8A 108.7 . . ?
C2 C8 H8B 108.7 . . ?
C9 C8 H8B 108.7 . . ?
H8A C8 H8B 107.6 . . ?
O14 C9 C8 106.0(11) . . ?
O14 C9 H9A 110.5 . . ?
C8 C9 H9A 110.6 . . ?
O14 C9 H9B 110.6 . . ?
C8 C9 H9B 110.5 . . ?
H9A C9 H9B 108.7 . . ?
C3 C11 C12 112.1(10) . . ?
C3 C11 H11A 109.2 . . ?
C12 C11 H11A 109.2 . . ?
C3 C11 H11B 109.2 . . ?
C12 C11 H11B 109.2 . . ?
H11A C11 H11B 107.9 . . ?
O15 C12 C11 104.8(10) . . ?
O15 C12 H12A 110.8 . . ?
C11 C12 H12A 110.8 . . ?
O15 C12 H12B 110.8 . . ?
C11 C12 H12B 110.8 . . ?
H12A C12 H12B 108.9 . . ?
C15 C14 C4 109.8(10) . . ?
C15 C14 H14A 109.8 . . ?
C4 C14 H14A 109.7 . . ?
C15 C14 H14B 109.7 . . ?
C4 C14 H14B 109.7 . . ?
H14A C14 H14B 108.2 . . ?
O16 C15 C14 107.6(9) . . ?
O16 C15 H15A 110.2 . . ?
C14 C15 H15A 110.1 . . ?
O16 C15 H15B 110.2 . . ?
C14 C15 H15B 110.2 . . ?
H15A C15 H15B 108.5 . . ?
C16 O16 C15 113.5(11) . . ?
O16 C16 H16A 109.6 . . ?
O16 C16 H16B 109.4 . . ?
H16A C16 H16B 109.5 . . ?
O16 C16 H16C 109.5 . . ?
H16A C16 H16C 109.5 . . ?
H16B C16 H16C 109.5 . . ?
C6 O13 C7 106.7(14) . . ?
O13 C7 H7A 109.8 . . ?
O13 C7 H7B 109.5 . . ?
H7A C7 H7B 109.3 . . ?
O13 C7 H7C 109.6 . . ?
H7A C7 H7C 109.3 . . ?
H7B C7 H7C 109.3 . . ?
O14 C10 H10A 109.4 . . ?
O14 C10 H10B 109.6 . . ?
H10A C10 H10B 109.5 . . ?
O14 C10 H10C 109.4 . . ?
H10A C10 H10C 109.5 . . ?
H10B C10 H10C 109.5 . . ?
O15 C13 H13A 109.2 . . ?
O15 C13 H13B 109.8 . . ?
H13A C13 H13B 109.5 . . ?
O15 C13 H13C 109.5 . . ?
H13A C13 H13C 109.5 . . ?
H13B C13 H13C 109.5 . . ?
C10 O14 C9 112.9(14) . . ?
C13 O15 C12 109.3(13) . . ?

loop_
_geom_bond_atom_site_label_1
_geom_bond_atom_site_label_2
_geom_bond_distance
_geom_bond_site_symmetry_2
_geom_bond_publ_flag
Re1 O6 1.677(16) . ?
Re1 O5 1.735(7) . ?
Re1 O8 1.749(7) . ?
Re1 O7 1.755(11) . ?
Ru1 O3 2.019(7) . ?
Ru1 O4 2.017(7) . ?
Ru1 O2 2.029(7) . ?
Ru1 O1 2.031(7) . ?
Ru1 Ru2 2.2646(10) . ?
Ru1 O5 2.260(7) . ?
Ru2 O10 2.024(7) . ?
Ru2 O12 2.023(7) . ?
Ru2 O9 2.016(7) . ?
Ru2 O11 2.035(8) . ?
Ru2 O8 2.255(7) 8_655 ?
O1 C1 1.274(12) . ?
O2 C2 1.263(11) . ?
O3 C3 1.286(12) . ?
O4 C4 1.249(12) . ?
O8 Ru2 2.255(7) 8_665 ?
O9 C1 1.249(11) . ?
O10 C2 1.283(12) . ?
O11 C3 1.268(13) . ?
O12 C4 1.267(12) . ?
C1 C5 1.496(15) . ?
C2 C8 1.503(15) . ?
C3 C11 1.477(15) . ?
C4 C14 1.532(15) . ?
C5 C6 1.505(17) . ?
C5 H5A 0.9700 . ?
C5 H5B 0.9700 . ?
C6 O13 1.369(18) . ?
C6 H6A 0.9700 . ?
C6 H6B 0.9700 . ?
C8 C9 1.488(17) . ?
C8 H8A 0.9700 . ?
C8 H8B 0.9700 . ?
C9 O14 1.396(15) . ?
C9 H9A 0.9700 . ?
C9 H9B 0.9700 . ?
C11 C12 1.554(18) . ?
C11 H11A 0.9700 . ?
C11 H11B 0.9700 . ?
C12 O15 1.448(16) . ?
C12 H12A 0.9700 . ?
C12 H12B 0.9700 . ?
C14 C15 1.509(16) . ?
C14 H14A 0.9700 . ?
C14 H14B 0.9700 . ?
C15 O16 1.393(15) . ?
C15 H15A 0.9700 . ?
C15 H15B 0.9700 . ?
O16 C16 1.384(15) . ?
C16 H16A 0.9600 . ?
C16 H16B 0.9600 . ?
C16 H16C 0.9600 . ?
O13 C7 1.47(2) . ?
C7 H7A 0.9616 . ?
C7 H7B 0.9615 . ?
C7 H7C 0.9615 . ?
C10 O14 1.40(2) . ?
C10 H10A 0.9600 . ?
C10 H10B 0.9600 . ?
C10 H10C 0.9600 . ?
C13 O15 1.36(2) . ?
C13 H13A 0.9601 . ?
C13 H13B 0.9601 . ?
C13 H13C 0.9601 . ?

loop_
_geom_torsion_atom_site_label_1
_geom_torsion_atom_site_label_2
_geom_torsion_atom_site_label_3
_geom_torsion_atom_site_label_4
_geom_torsion
_geom_torsion_site_symmetry_1
_geom_torsion_site_symmetry_2
_geom_torsion_site_symmetry_3
_geom_torsion_site_symmetry_4
_geom_torsion_publ_flag
O3 Ru1 Ru2 O10 89.0(3) . . . . ?
O4 Ru1 Ru2 O10 -90.4(3) . . . . ?
O2 Ru1 Ru2 O10 -0.8(3) . . . . ?
O1 Ru1 Ru2 O10 179.9(3) . . . . ?
O5 Ru1 Ru2 O10 -92(3) . . . . ?
O3 Ru1 Ru2 O12 -179.7(3) . . . . ?
O4 Ru1 Ru2 O12 0.9(3) . . . . ?
O2 Ru1 Ru2 O12 90.5(3) . . . . ?
O1 Ru1 Ru2 O12 -88.8(3) . . . . ?
O5 Ru1 Ru2 O12 -1(3) . . . . ?
O3 Ru1 Ru2 O9 -91.2(3) . . . . ?
O4 Ru1 Ru2 O9 89.4(3) . . . . ?
O2 Ru1 Ru2 O9 179.0(3) . . . . ?
O1 Ru1 Ru2 O9 -0.3(3) . . . . ?
O5 Ru1 Ru2 O9 88(3) . . . . ?
O3 Ru1 Ru2 O11 0.3(3) . . . . ?
O4 Ru1 Ru2 O11 -179.1(3) . . . . ?
O2 Ru1 Ru2 O11 -89.5(3) . . . . ?
O1 Ru1 Ru2 O11 91.2(3) . . . . ?
O5 Ru1 Ru2 O11 179(100) . . . . ?
O3 Ru1 Ru2 O8 77(6) . . . 8_655 ?
O4 Ru1 Ru2 O8 -102(6) . . . 8_655 ?
O2 Ru1 Ru2 O8 -12(6) . . . 8_655 ?
O1 Ru1 Ru2 O8 168(6) . . . 8_655 ?
O5 Ru1 Ru2 O8 -104(7) . . . 8_655 ?
O3 Ru1 O1 C1 93.6(7) . . . . ?
O4 Ru1 O1 C1 -85.8(7) . . . . ?
O2 Ru1 O1 C1 -29(13) . . . . ?
Ru2 Ru1 O1 C1 3.5(7) . . . . ?
O5 Ru1 O1 C1 -173.2(7) . . . . ?
O3 Ru1 O2 C2 -86.9(8) . . . . ?
O4 Ru1 O2 C2 92.5(8) . . . . ?
O1 Ru1 O2 C2 36(13) . . . . ?
Ru2 Ru1 O2 C2 3.2(7) . . . . ?
O5 Ru1 O2 C2 179.9(8) . . . . ?
O4 Ru1 O3 C3 44(20) . . . . ?
O2 Ru1 O3 C3 88.7(8) . . . . ?
O1 Ru1 O3 C3 -90.1(8) . . . . ?
Ru2 Ru1 O3 C3 -0.8(7) . . . . ?
O5 Ru1 O3 C3 179.3(8) . . . . ?
O3 Ru1 O4 C4 -48(20) . . . . ?
O2 Ru1 O4 C4 -92.4(8) . . . . ?
O1 Ru1 O4 C4 86.5(8) . . . . ?
Ru2 Ru1 O4 C4 -2.8(8) . . . . ?
O5 Ru1 O4 C4 177.1(8) . . . . ?
O6 Re1 O5 Ru1 73.6(8) . . . . ?
O8 Re1 O5 Ru1 -164.5(5) . . . . ?
O7 Re1 O5 Ru1 -45.6(7) . . . . ?
O3 Ru1 O5 Re1 161.6(5) . . . . ?
O4 Ru1 O5 Re1 -19.0(5) . . . . ?
O2 Ru1 O5 Re1 -108.6(5) . . . . ?
O1 Ru1 O5 Re1 70.6(6) . . . . ?
Ru2 Ru1 O5 Re1 -17(4) . . . . ?
O6 Re1 O8 Ru2 -89.1(9) . . . 8_665 ?
O5 Re1 O8 Ru2 151.7(6) . . . 8_665 ?
O7 Re1 O8 Ru2 32.6(9) . . . 8_665 ?
O10 Ru2 O9 C1 10(20) . . . . ?
O12 Ru2 O9 C1 86.6(7) . . . . ?
O11 Ru2 O9 C1 -92.2(7) . . . . ?
O8 Ru2 O9 C1 177.4(7) 8_655 . . . ?
Ru1 Ru2 O9 C1 -3.0(7) . . . . ?
O12 Ru2 O10 C2 -90.8(8) . . . . ?
O9 Ru2 O10 C2 -14(20) . . . . ?
O11 Ru2 O10 C2 87.9(8) . . . . ?
O8 Ru2 O10 C2 178.3(8) 8_655 . . . ?
Ru1 Ru2 O10 C2 -1.3(8) . . . . ?
O10 Ru2 O11 C3 -89.6(8) . . . . ?
O12 Ru2 O11 C3 0(14) . . . . ?
O9 Ru2 O11 C3 89.5(8) . . . . ?
O8 Ru2 O11 C3 -177.9(8) 8_655 . . . ?
Ru1 Ru2 O11 C3 0.1(8) . . . . ?
O10 Ru2 O12 C4 90.3(8) . . . . ?
O9 Ru2 O12 C4 -88.8(8) . . . . ?
O11 Ru2 O12 C4 0(14) . . . . ?
O8 Ru2 O12 C4 178.6(8) 8_655 . . . ?
Ru1 Ru2 O12 C4 0.6(8) . . . . ?
Ru2 O9 C1 O1 6.8(13) . . . . ?
Ru2 O9 C1 C5 -170.1(8) . . . . ?
Ru1 O1 C1 O9 -7.0(13) . . . . ?
Ru1 O1 C1 C5 169.9(8) . . . . ?
Ru1 O2 C2 O10 -5.2(14) . . . . ?
Ru1 O2 C2 C8 174.0(8) . . . . ?
Ru2 O10 C2 O2 4.3(14) . . . . ?
Ru2 O10 C2 C8 -174.9(8) . . . . ?
Ru2 O11 C3 O3 -0.7(14) . . . . ?
Ru2 O11 C3 C11 175.8(8) . . . . ?
Ru1 O3 C3 O11 1.1(14) . . . . ?
Ru1 O3 C3 C11 -175.4(8) . . . . ?
Ru2 O12 C4 O4 -3.2(14) . . . . ?
Ru2 O12 C4 C14 178.2(7) . . . . ?
Ru1 O4 C4 O12 4.2(14) . . . . ?
Ru1 O4 C4 C14 -177.1(7) . . . . ?
O9 C1 C5 C6 -140.5(12) . . . . ?
O1 C1 C5 C6 42.4(17) . . . . ?
C1 C5 C6 O13 69.6(16) . . . . ?
O2 C2 C8 C9 151.7(11) . . . . ?
O10 C2 C8 C9 -29.1(17) . . . . ?
C2 C8 C9 O14 -71.0(14) . . . . ?
O11 C3 C11 C12 130.2(12) . . . . ?
O3 C3 C11 C12 -53.2(15) . . . . ?
C3 C11 C12 O15 -74.0(13) . . . . ?
O12 C4 C14 C15 -133.2(10) . . . . ?
O4 C4 C14 C15 48.0(14) . . . . ?
C4 C14 C15 O16 63.5(13) . . . . ?
C14 C15 O16 C16 -170.7(11) . . . . ?
C5 C6 O13 C7 174.9(14) . . . . ?
C8 C9 O14 C10 174.6(13) . . . . ?
C11 C12 O15 C13 -177.8(13) . . . . ?
